data_7719668
loop_
_publ_author_name
'Dong, Xiang-Tao'
'Zhu, Ting'
'Zhang, Rong-Yan'
'Peng, Guo'
'Fu, Lijun'
'Ren, Xiao-Ming'

_publ_section_title
;
 From 1D to 3D: dimensional control of low-coordinate lanthanide
 coordination polymers with SMM behavior and white-light emission.
;
_journal_issue 45
_journal_name_full 'Dalton transactions (Cambridge, England : 2003)'
_journal_page_first 16805
_journal_page_last 16813
_journal_paper_doi 10.1039/d5dt02266e
_journal_volume 54
_journal_year 2025
_chemical_formula_moiety 'C54 H56 Dy N6 O7, 3(C1 F3 O3 S1), 2(H2 O)'
_chemical_formula_sum 'C57 H60 Dy F9 N6 O18 S3'
_chemical_formula_weight 1546.79
_space_group_crystal_system monoclinic
_space_group_IT_number 15
_space_group_name_Hall '-C 2yc'
_space_group_name_H-M_alt 'C 1 2/c 1'
_atom_sites_solution_hydrogens mixed
_atom_sites_solution_primary iterative
_audit_creation_date 2023-06-30
_audit_creation_method
;
Olex2 1.5
(compiled 2023.03.06 svn.rbb2c1857 for OlexSys, GUI svn.r6748)
;
_audit_update_record
;
2025-07-31 deposited with the CCDC.	2025-10-17 downloaded from the CCDC.
;
_cell_angle_alpha 90
_cell_angle_beta 116.797(2)
_cell_angle_gamma 90
_cell_formula_units_Z 4
_cell_length_a 20.8029(12)
_cell_length_b 20.6147(14)
_cell_length_c 17.7986(11)
_cell_measurement_reflns_used 6424
_cell_measurement_temperature 173.00
_cell_measurement_theta_max 25.37
_cell_measurement_theta_min 2.56
_cell_volume 6813.2(7)
_computing_cell_refinement 'SAINT v8.37A (Bruker, 2015)'
_computing_data_collection 'Bruker D8 Venture diffractrometer'
_computing_data_reduction 'SAINT v8.37A (Bruker, 2015)'
_computing_molecular_graphics 'Olex2 1.5 (Dolomanov et al., 2009)'
_computing_publication_material 'Olex2 1.5 (Dolomanov et al., 2009)'
_computing_structure_refinement 'SHELXL 2014/7 (Sheldrick, 2015)'
_computing_structure_solution 'olex2.solve 1.5 (Bourhis et al., 2015)'
_diffrn_ambient_temperature 173.00
_diffrn_measured_fraction_theta_full 0.992
_diffrn_measured_fraction_theta_max 0.991
_diffrn_measurement_device_type 'CCD area detector'
_diffrn_measurement_method 'phi and omega scans'
_diffrn_radiation_type MoK\a
_diffrn_radiation_wavelength 0.71073
_diffrn_reflns_av_R_equivalents 0.0664
_diffrn_reflns_av_unetI/netI 0.0656
_diffrn_reflns_Laue_measured_fraction_full 0.992
_diffrn_reflns_Laue_measured_fraction_max 0.991
_diffrn_reflns_limit_h_max 23
_diffrn_reflns_limit_h_min -25
_diffrn_reflns_limit_k_max 24
_diffrn_reflns_limit_k_min -24
_diffrn_reflns_limit_l_max 21
_diffrn_reflns_limit_l_min -21
_diffrn_reflns_number 19333
_diffrn_reflns_point_group_measured_fraction_full 0.992
_diffrn_reflns_point_group_measured_fraction_max 0.991
_diffrn_reflns_theta_full 25.242
_diffrn_reflns_theta_max 25.400
_diffrn_reflns_theta_min 2.564
_exptl_absorpt_coefficient_mu 1.283
_exptl_absorpt_correction_T_max 0.7452
_exptl_absorpt_correction_T_min 0.6309
_exptl_absorpt_correction_type multi-scan
_exptl_absorpt_process_details
;
 SADABS 2016/2: Krause, L., Herbst-Irmer, R., Sheldrick G.M. & Stalke D.,
 J. Appl. Cryst. 48 (2015) 3-10
;
_exptl_crystal_colour 'metallic light colourless'
_exptl_crystal_colour_lustre metallic
_exptl_crystal_colour_modifier light
_exptl_crystal_colour_primary colourless
_exptl_crystal_density_diffrn 1.508
_exptl_crystal_description block
_exptl_crystal_F_000 3132
_exptl_crystal_size_max 0.1
_exptl_crystal_size_mid 0.1
_exptl_crystal_size_min 0.1
_refine_diff_density_max 1.929
_refine_diff_density_min -1.712
_refine_diff_density_rms 0.201
_refine_ls_extinction_method none
_refine_ls_goodness_of_fit_ref 1.083
_refine_ls_hydrogen_treatment constr
_refine_ls_matrix_type full
_refine_ls_number_parameters 663
_refine_ls_number_reflns 6214
_refine_ls_number_restraints 1104
_refine_ls_restrained_S_all 1.068
_refine_ls_R_factor_all 0.0954
_refine_ls_R_factor_gt 0.0826
_refine_ls_shift/su_max 0.001
_refine_ls_shift/su_mean 0.000
_refine_ls_structure_factor_coef Fsqd
_refine_ls_weighting_details 'w=1/[\s^2^(Fo^2^)+(0.1434P)^2^+100.2714P] where P=(Fo^2^+2Fc^2^)/3'
_refine_ls_weighting_scheme calc
_refine_ls_wR_factor_gt 0.2297
_refine_ls_wR_factor_ref 0.2411
_reflns_Friedel_coverage 0.000
_reflns_number_gt 5267
_reflns_number_total 6214
_reflns_threshold_expression 'I > 2\s(I)'
_cod_data_source_file d5dt02266e2.cif
_cod_data_source_block 3-TTPDyF3
_cod_depositor_comments 'Adding full bibliography for 7719667--7719669.cif.'
_cod_database_code 7719668
_shelx_shelxl_version_number 2014/7
_shelx_space_group_comment
;
The symmetry employed for this shelxl refinement is uniquely defined
by the following loop, which should always be used as a source of
symmetry information in preference to the above space-group names.
They are only intended as comments.
;
_shelx_estimated_absorpt_t_max 0.882
_shelx_estimated_absorpt_t_min 0.882
_olex2_refinement_description
;
1. Fixed Uiso
 At 1.2 times of:
  All C(H) groups, All C(H,H) groups, All C(H,H,H,H) groups
 At 1.5 times of:
  All C(H,H,H) groups, All O(H,H) groups
2. Restrained distances
 S1-O5 = S1-O6 = S1-O7 = S1A-O5A = S1A-O7A = S1A-O6A = S2-O9 = S2-O10 = S2-O8 =
  S2A-O8A = S2A-O10A = S2A-O9A
 1.445 with sigma of 0.01
 F1-C28 = F2-C28 = F3-C28 = F3A-C28A = F1A-C28A = F2A-C28A = F5A-C29A = F6A-
 C29A = F4A-C29A = F4-C29 = F6-C29 = F5-C29
 1.3384 with sigma of 0.01
 S2-C29 = S2A-C29A = S1A-C28A = S1-C28
 1.8513 with sigma of 0.01
 O7A-C28A = O5A-C28A = O6A-C28A
 2.5814 with sigma of 0.02
 O7-C28 = O6-C28 = O5-C28
 2.5814 with sigma of 0.02
 O10A-C29A = O9A-C29A = O8A-C29A
 2.5814 with sigma of 0.02
 O10-C29 = O8-C29 = O9-C29
 2.5814 with sigma of 0.02
 S2-F4 = S2-F6 = S2-F5
 2.658 with sigma of 0.02
 S2A-F4A = S2A-F6A = S2A-F5A
 2.658 with sigma of 0.02
 S1A-F1A = S1A-F3A = S1A-F2A
 2.658 with sigma of 0.02
 S1-F2 = S1-F1 = S1-F3
 2.658 with sigma of 0.02
 O8A-O9A \\sim O8A-O10A \\sim O9A-O10A
 with sigma of 0.02
 O5-O6 \\sim O5-O7 \\sim O6-O7
 with sigma of 0.02
 F1A-F2A \\sim F1A-F3A \\sim F2A-F3A
 with sigma of 0.02
 F1-F2 \\sim F1-F3 \\sim F2-F3
 with sigma of 0.02
 O5A-O6A \\sim O5A-O7A \\sim O6A-O7A
 with sigma of 0.02
 F4-F5 \\sim F4-F6 \\sim F5-F6
 with sigma of 0.02
 F4A-F5A \\sim F4A-F6A \\sim F5A-F6A
 with sigma of 0.02
 O8-O9 \\sim O8-O10 \\sim O9-O10
 with sigma of 0.02
 N1-C7 \\sim N1A-C7
 with sigma of 0.02
 O1-C15 \\sim O1A-C15A
 with sigma of 0.02
 Dy1-O1 \\sim Dy1-O1A
 with sigma of 0.02
 Dy1-H4B \\sim Dy1-H4A
 with sigma of 0.02
3. Rigid bond restraints
 Dy1, O4
 with sigma for 1-2 distances of 0.001 and sigma for 1-3 distances of 0.002
4. Uiso/Uaniso restraints and constraints
S1A \\sim O5A \\sim O6A \\sim O7A \\sim C28A \\sim F1A \\sim F2A \\sim F3A
\\sim S1 \\sim O5 \\sim O6 \\sim O7 \\sim C28 \\sim F1 \\sim F2 \\sim F3:
within 2A with sigma of 0.01 and sigma for terminal atoms of 0.02 within 2A
S2A \\sim O9A \\sim O8A \\sim O10A \\sim C29A \\sim F4A \\sim F5A \\sim F6A
\\sim S2 \\sim O8 \\sim O9 \\sim O10 \\sim C29 \\sim F4 \\sim F5 \\sim F6:
within 2A with sigma of 0.01 and sigma for terminal atoms of 0.02 within 2A
O1 \\sim N1 \\sim C13 \\sim C14 \\sim C15 \\sim C16 \\sim C17 \\sim O1A \\sim
N1A \\sim C13A \\sim C14A \\sim C15A \\sim C16A \\sim C17A: within 2A with
sigma of 0.01 and sigma for terminal atoms of 0.02 within 2A
Dy1 \\sim O4: within 2A with sigma of 0.01 and sigma for terminal atoms of 0.02
within 2A
Uanis(O11A) \\sim Ueq, Uanis(O11) \\sim Ueq: with sigma of 0.01 and sigma for
terminal atoms of 0.02
Uanis(O4) \\sim Ueq: with sigma of 0.01 and sigma for terminal atoms of 0.02
Uanis(F2) \\sim Ueq, Uanis(F3A) \\sim Ueq, Uanis(F2A) \\sim Ueq: with sigma of
0.001 and sigma for terminal atoms of 0.002
5. Rigid body (RIGU) restrains
 S2, O8, O9, O10, C29, F4, F5, F6, S2A, O9A, O8A, O10A, C29A, F4A, F5A, F6A
 with sigma for 1-2 distances of 0.01 and sigma for 1-3 distances of 0.02
 S1A, O5A, O6A, O7A, C28A, F1A, F2A, F3A, S1, O5, O6, O7, C28, F1, F2, F3
 with sigma for 1-2 distances of 0.01 and sigma for 1-3 distances of 0.02
 Dy1, O1, N1, C7, C13, C14, C15, C16, C17, O1A, N1A, C13A, C14A, C15A, C16A,
 C17A
 with sigma for 1-2 distances of 0.01 and sigma for 1-3 distances of 0.02
 Dy1, O4
 with sigma for 1-2 distances of 0.01 and sigma for 1-3 distances of 0.02
6. Others
 Sof(O9A)=Sof(S2A)=Sof(O8A)=Sof(O10A)=Sof(C29A)=Sof(F4A)=Sof(F5A)=Sof(F6A)=1-
 FVAR(1)
 Sof(S2)=Sof(F4)=Sof(F5)=Sof(F6)=Sof(O8)=Sof(O9)=Sof(O10)=Sof(C29)=FVAR(1)
 Sof(H7BC)=Sof(H7BD)=Sof(O1A)=Sof(N1A)=Sof(C13A)=Sof(H13A)=Sof(C14A)=Sof(H14A)=
 Sof(C15A)=Sof(C16A)=Sof(H16A)=Sof(C17A)=Sof(H17A)=1-FVAR(2)
 Sof(O1)=Sof(N1)=Sof(C13)=Sof(H13)=Sof(C14)=Sof(H14)=Sof(C15)=Sof(C16)=
 Sof(H16)=Sof(C17)=Sof(H17)=Sof(H7AA)=Sof(H7AB)=FVAR(2)
 Sof(O11A)=Sof(H11E)=Sof(H11F)=1-FVAR(3)
 Sof(O11)=Sof(H11C)=Sof(H11D)=FVAR(3)
 Fixed Sof: O4(0.5) H4A(0.5) H4B(0.5) S1(0.35) F1(0.35) F2(0.35) F3(0.35)
 O5(0.35) O6(0.35) O7(0.35) C28(0.35) O5A(0.15) S1A(0.15) O6A(0.15) O7A(0.15)
 C28A(0.15) F1A(0.15) F2A(0.15) F3A(0.15)
7.a Riding coordinates:
 O4(H4A,H4B), O11(H11C,H11D), O11A(H11E,H11F)
7.b Secondary CH2 refined with riding coordinates:
 C7(H7BC,H7BD), C7(H7AA,H7AB), C9(H9A,H9B), C11(H11A,H11B)
7.c Aromatic/amide H refined with riding coordinates:
 C13(H13), C14(H14), C16(H16), C17(H17), C18(H18), C19(H19), C21(H21),
 C22(H22), C23(H23), C24(H24), C26(H26), C27(H27), C13A(H13A), C14A(H14A),
 C16A(H16A), C17A(H17A)
7.d Fitted hexagon refined as free rotating group:
 N1(C13,C14,C15,C16,C17), N1A(C13A,C14A,C15A,C16A,C17A)
7.e Idealised Me refined as rotating group:
 C8(H8A,H8B,H8C), C10(H10A,H10B,H10C), C12(H12A,H12B,H12C)
;
_olex2_submission_special_instructions 'No special instructions were received'

loop_
_space_group_symop_operation_xyz
'x, y, z'
'-x, y, -z+1/2'
'x+1/2, y+1/2, z'
'-x+1/2, y+1/2, -z+1/2'
'-x, -y, -z'
'x, -y, z-1/2'
'-x+1/2, -y+1/2, -z'
'x+1/2, -y+1/2, z-1/2'

loop_
_atom_site_label
_atom_site_type_symbol
_atom_site_fract_x
_atom_site_fract_y
_atom_site_fract_z
_atom_site_U_iso_or_equiv
_atom_site_adp_type
_atom_site_occupancy
_atom_site_site_symmetry_order
_atom_site_calc_flag
_atom_site_refinement_flags_posn
_atom_site_refinement_flags_adp
_atom_site_refinement_flags_occupancy
_atom_site_disorder_assembly
_atom_site_disorder_group
Dy1 Dy 0.5000 0.21243(2) 0.7500 0.0300(2) Uani 1 2 d DS TU P . .
O1 O 0.5375(10) 0.2839(9) 0.6859(11) 0.061(3) Uani 0.506(16) 1 d D U P A 1
O2 O 0.6033(3) 0.7848(3) 0.3715(4) 0.0400(15) Uani 1 1 d . . . . .
O3 O 0.9542(4) 0.3739(3) 0.2907(4) 0.0430(15) Uani 1 1 d . . . . .
O4 O 0.4972(17) 0.3293(6) 0.7326(14) 0.072(6) Uani 0.5 1 d . U P A -1
H4A H 0.5185 0.3489 0.7067 0.109 Uiso 0.5 1 d DR U P A -1
H4B H 0.4771 0.3604 0.7476 0.109 Uiso 0.5 1 d DR U P A -1
N1 N 0.6044(12) 0.3644(11) 0.5231(12) 0.052(3) Uani 0.506(16) 1 d DG U P A 1
C13 C 0.6524(9) 0.3296(13) 0.5929(14) 0.056(3) Uani 0.506(16) 1 d G U P A 1
H13 H 0.7011 0.3248 0.6031 0.067 Uiso 0.506(16) 1 calc R U P A 1
C14 C 0.6292(9) 0.3019(11) 0.6475(11) 0.060(3) Uani 0.506(16) 1 d G U P A 1
H14 H 0.6620 0.2782 0.6952 0.072 Uiso 0.506(16) 1 calc R U P A 1
C15 C 0.5579(9) 0.3090(10) 0.6325(10) 0.060(3) Uani 0.506(16) 1 d DG U P A 1
C16 C 0.5099(8) 0.3437(10) 0.5628(11) 0.061(3) Uani 0.506(16) 1 d G U P A 1
H16 H 0.4612 0.3485 0.5525 0.073 Uiso 0.506(16) 1 calc R U P A 1
C17 C 0.5332(11) 0.3714(9) 0.5081(9) 0.059(3) Uani 0.506(16) 1 d G U P A 1
H17 H 0.5004 0.3951 0.4604 0.070 Uiso 0.506(16) 1 calc R U P A 1
N2 N 0.7206(4) 0.6462(3) 0.5404(5) 0.0340(16) Uani 1 1 d . . . . .
N3 N 0.9088(4) 0.4016(4) 0.4893(5) 0.0342(16) Uani 1 1 d . . . . .
C1 C 0.6961(5) 0.4311(4) 0.5027(5) 0.0342(19) Uani 1 1 d . . . . .
C2 C 0.6963(5) 0.4928(4) 0.5344(5) 0.0334(18) Uani 1 1 d . . . . .
C3 C 0.7600(5) 0.5297(4) 0.5683(5) 0.0306(17) Uani 1 1 d . . . . .
C4 C 0.8245(5) 0.5045(4) 0.5715(5) 0.0318(18) Uani 1 1 d . . . . .
C5 C 0.8236(5) 0.4400(4) 0.5459(5) 0.0322(18) Uani 1 1 d . . . . .
C6 C 0.7600(5) 0.4035(4) 0.5102(5) 0.0322(18) Uani 1 1 d . . . . .
C7 C 0.6263(5) 0.3944(5) 0.4630(6) 0.047(2) Uani 1 1 d D U . . .
H7BC H 0.5869 0.4251 0.4305 0.056 Uiso 0.494(16) 1 calc R U P A 2
H7BD H 0.6287 0.3624 0.4228 0.056 Uiso 0.494(16) 1 calc R U P A 2
H7AA H 0.5877 0.4244 0.4263 0.056 Uiso 0.506(16) 1 calc R U P A 1
H7AB H 0.6304 0.3599 0.4267 0.056 Uiso 0.506(16) 1 calc R U P A 1
C8 C 0.6274(6) 0.5211(6) 0.5296(8) 0.056(3) Uani 1 1 d . . . . .
H8A H 0.6387 0.5594 0.5660 0.083 Uiso 1 1 calc R U . . .
H8B H 0.6034 0.4886 0.5484 0.083 Uiso 1 1 calc R U . . .
H8C H 0.5955 0.5336 0.4714 0.083 Uiso 1 1 calc R U . . .
C9 C 0.7623(6) 0.5959(4) 0.6050(6) 0.043(2) Uani 1 1 d . . . . .
H9A H 0.7427 0.5930 0.6463 0.052 Uiso 1 1 calc R U . . .
H9B H 0.8131 0.6101 0.6356 0.052 Uiso 1 1 calc R U . . .
C10 C 0.8906(6) 0.5460(6) 0.5992(9) 0.060(3) Uani 1 1 d . . . . .
H10A H 0.8763 0.5913 0.5842 0.090 Uiso 1 1 calc R U . . .
H10B H 0.9192 0.5314 0.5711 0.090 Uiso 1 1 calc R U . . .
H10C H 0.9195 0.5424 0.6603 0.090 Uiso 1 1 calc R U . . .
C11 C 0.8941(5) 0.4087(5) 0.5636(6) 0.041(2) Uani 1 1 d . . . . .
H11A H 0.9334 0.4346 0.6069 0.049 Uiso 1 1 calc R U . . .
H11B H 0.8955 0.3651 0.5876 0.049 Uiso 1 1 calc R U . . .
C12 C 0.7616(6) 0.3359(5) 0.4788(7) 0.049(2) Uani 1 1 d . . . . .
H12A H 0.7838 0.3063 0.5267 0.073 Uiso 1 1 calc R U . . .
H12B H 0.7898 0.3359 0.4470 0.073 Uiso 1 1 calc R U . . .
H12C H 0.7124 0.3216 0.4420 0.073 Uiso 1 1 calc R U . . .
C18 C 0.7005(5) 0.7003(4) 0.5668(6) 0.037(2) Uani 1 1 d . . . . .
H18 H 0.7135 0.7057 0.6249 0.044 Uiso 1 1 calc R U . . .
C19 C 0.6616(5) 0.7472(4) 0.5108(7) 0.040(2) Uani 1 1 d . . . . .
H19 H 0.6483 0.7849 0.5311 0.048 Uiso 1 1 calc R U . . .
C20 C 0.6404(5) 0.7418(4) 0.4238(6) 0.036(2) Uani 1 1 d . . . . .
C21 C 0.6649(5) 0.6844(4) 0.4005(6) 0.039(2) Uani 1 1 d . . . . .
H21 H 0.6543 0.6780 0.3432 0.047 Uiso 1 1 calc R U . . .
C22 C 0.7026(5) 0.6388(5) 0.4574(6) 0.041(2) Uani 1 1 d . . . . .
H22 H 0.7169 0.6006 0.4392 0.049 Uiso 1 1 calc R U . . .
C23 C 0.8719(6) 0.4330(5) 0.4169(7) 0.047(2) Uani 1 1 d . . . . .
H23 H 0.8343 0.4615 0.4120 0.057 Uiso 1 1 calc R U . . .
C24 C 0.8860(6) 0.4260(5) 0.3490(7) 0.045(2) Uani 1 1 d . . . . .
H24 H 0.8591 0.4498 0.2988 0.054 Uiso 1 1 calc R U . . .
C25 C 0.9409(5) 0.3828(5) 0.3546(6) 0.039(2) Uani 1 1 d . . . . .
C26 C 0.9796(6) 0.3518(6) 0.4327(7) 0.056(3) Uani 1 1 d . . . . .
H26 H 1.0189 0.3243 0.4409 0.067 Uiso 1 1 calc R U . . .
C27 C 0.9617(5) 0.3607(6) 0.4964(7) 0.054(3) Uani 1 1 d . . . . .
H27 H 0.9872 0.3374 0.5474 0.065 Uiso 1 1 calc R U . . .
S1 S 0.6364(8) 0.4047(6) 0.2356(9) 0.129(4) Uani 0.35 1 d D U P B 1
F1 F 0.6941(9) 0.5080(10) 0.3343(11) 0.079(5) Uani 0.35 1 d D U P B 1
F2 F 0.5742(5) 0.5097(5) 0.2287(7) 0.019(2) Uani 0.35 1 d D U P B 1
F3 F 0.6712(12) 0.5187(12) 0.2013(15) 0.117(6) Uani 0.35 1 d D U P B 1
O5 O 0.6174(18) 0.3837(14) 0.3002(17) 0.141(8) Uani 0.35 1 d D U P B 1
O6 O 0.5777(14) 0.4009(14) 0.1515(13) 0.146(10) Uani 0.35 1 d D U P B 1
O7 O 0.7048(12) 0.3850(13) 0.245(2) 0.133(8) Uani 0.35 1 d D U P B 1
C28 C 0.6450(7) 0.4944(7) 0.2535(10) 0.089(4) Uani 0.35 1 d D U P B 1
S2 S 0.8591(3) 0.3005(3) 0.7718(3) 0.0968(18) Uani 0.815(8) 1 d D U P C 1
F4 F 0.8700(8) 0.4000(7) 0.8689(7) 0.151(5) Uani 0.815(8) 1 d D U P C 1
F5 F 0.8025(7) 0.4182(7) 0.7351(8) 0.130(5) Uani 0.815(8) 1 d D U P C 1
F6 F 0.9180(7) 0.4140(7) 0.7804(9) 0.137(5) Uani 0.815(8) 1 d D U P C 1
O8 O 0.8479(8) 0.3000(7) 0.6869(6) 0.108(4) Uani 0.815(8) 1 d D U P C 1
O9 O 0.7971(7) 0.2805(8) 0.7835(10) 0.131(5) Uani 0.815(8) 1 d D U P C 1
O10 O 0.9260(7) 0.2784(7) 0.8370(8) 0.121(6) Uani 0.815(8) 1 d D U P C 1
C29 C 0.8627(7) 0.3890(5) 0.7920(8) 0.116(4) Uani 0.815(8) 1 d D U P C 1
O11 O 0.535(2) 0.2824(17) 0.329(3) 0.125(15) Uani 0.46(4) 1 d . U P D 1
H11C H 0.5256 0.3187 0.3016 0.188 Uiso 0.46(4) 1 d R U P D 1
H11D H 0.4937 0.2710 0.3274 0.188 Uiso 0.46(4) 1 d R U P D 1
O9A O 0.881(3) 0.364(2) 0.688(3) 0.129(8) Uani 0.185(8) 1 d D U P C 2
S2A S 0.8559(15) 0.3920(13) 0.7444(16) 0.120(4) Uani 0.185(8) 1 d D U P C 2
O8A O 0.786(2) 0.423(2) 0.706(3) 0.124(9) Uani 0.185(8) 1 d D U P C 2
O10A O 0.910(3) 0.422(2) 0.820(2) 0.134(8) Uani 0.185(8) 1 d D U P C 2
C29A C 0.8353(17) 0.3176(15) 0.7889(19) 0.114(4) Uani 0.185(8) 1 d D U P C 2
F4A F 0.896(2) 0.291(2) 0.848(3) 0.115(8) Uani 0.185(8) 1 d D U P C 2
F5A F 0.801(3) 0.2736(17) 0.728(3) 0.119(8) Uani 0.185(8) 1 d D U P C 2
F6A F 0.793(3) 0.334(2) 0.825(3) 0.122(7) Uani 0.185(8) 1 d D U P C 2
O5A O 0.673(2) 0.4142(14) 0.304(3) 0.104(7) Uani 0.15 1 d D U P E 2
S1A S 0.6754(10) 0.4805(11) 0.2817(14) 0.091(4) Uani 0.15 1 d D U P E 2
O6A O 0.6986(19) 0.488(3) 0.218(2) 0.072(7) Uani 0.15 1 d D U P E 2
O7A O 0.7114(18) 0.523(2) 0.352(2) 0.070(8) Uani 0.15 1 d D U P E 2
C28A C 0.5801(11) 0.5064(9) 0.2322(13) 0.060(5) Uani 0.15 1 d D U P E 2
F1A F 0.5509(13) 0.4943(12) 0.2849(15) 0.030(5) Uani 0.15 1 d D U P E 2
F2A F 0.5413(13) 0.4742(13) 0.1598(14) 0.046(5) Uani 0.15 1 d D U P E 2
F3A F 0.5737(12) 0.5704(9) 0.2141(14) 0.020(4) Uani 0.15 1 d D U P E 2
O1A O 0.5642(9) 0.2500(10) 0.6857(11) 0.059(3) Uani 0.494(16) 1 d D U P A 2
N1A N 0.6088(12) 0.3605(11) 0.5229(12) 0.053(3) Uani 0.494(16) 1 d DG U P A 2
C13A C 0.6642(9) 0.3367(14) 0.5968(15) 0.059(3) Uani 0.494(16) 1 d G U P A 2
H13A H 0.7129 0.3464 0.6103 0.071 Uiso 0.494(16) 1 calc R U P A 2
C14A C 0.6484(8) 0.2986(11) 0.6508(11) 0.059(3) Uani 0.494(16) 1 d G U P A 2
H14A H 0.6862 0.2823 0.7013 0.071 Uiso 0.494(16) 1 calc R U P A 2
C15A C 0.5772(10) 0.2844(10) 0.6309(10) 0.061(3) Uani 0.494(16) 1 d DG U P A 2
C16A C 0.5218(8) 0.3083(11) 0.5570(11) 0.060(3) Uani 0.494(16) 1 d G U P A 2
H16A H 0.4731 0.2986 0.5435 0.072 Uiso 0.494(16) 1 calc R U P A 2
C17A C 0.5376(10) 0.3463(10) 0.5030(9) 0.057(3) Uani 0.494(16) 1 d G U P A 2
H17A H 0.4998 0.3626 0.4525 0.068 Uiso 0.494(16) 1 calc R U P A 2
O11A O 0.5763(15) 0.2538(12) 0.3839(17) 0.102(10) Uani 0.54(4) 1 d . U P D 2
H11E H 0.5923 0.2373 0.3505 0.153 Uiso 0.54(4) 1 d R U P D 2
H11F H 0.5319 0.2406 0.3633 0.153 Uiso 0.54(4) 1 d R U P D 2

loop_
_atom_site_aniso_label
_atom_site_aniso_U_11
_atom_site_aniso_U_22
_atom_site_aniso_U_33
_atom_site_aniso_U_23
_atom_site_aniso_U_13
_atom_site_aniso_U_12
Dy1 0.0338(3) 0.0226(3) 0.0441(4) 0.000 0.0270(3) 0.000
O1 0.056(6) 0.064(7) 0.076(6) 0.021(6) 0.040(5) -0.012(5)
O2 0.036(3) 0.026(3) 0.050(4) 0.002(3) 0.012(3) 0.003(3)
O3 0.048(4) 0.045(4) 0.048(4) -0.009(3) 0.031(3) 0.010(3)
O4 0.099(8) 0.0278(19) 0.085(12) 0.014(6) 0.037(8) -0.003(7)
N1 0.041(5) 0.058(5) 0.056(5) 0.010(4) 0.020(4) -0.020(5)
C13 0.044(5) 0.062(5) 0.058(5) 0.013(5) 0.021(5) -0.023(5)
C14 0.049(6) 0.066(5) 0.063(5) 0.012(5) 0.024(5) -0.017(5)
C15 0.051(5) 0.063(5) 0.069(5) 0.015(5) 0.030(4) -0.015(5)
C16 0.050(5) 0.061(6) 0.069(5) 0.018(5) 0.025(5) -0.018(5)
C17 0.045(5) 0.060(6) 0.065(5) 0.015(5) 0.020(4) -0.021(5)
N2 0.040(4) 0.024(3) 0.043(4) 0.001(3) 0.023(3) 0.006(3)
N3 0.032(4) 0.036(4) 0.039(4) -0.007(3) 0.020(3) 0.006(3)
C1 0.033(4) 0.039(5) 0.031(4) 0.009(4) 0.015(4) -0.006(4)
C2 0.036(4) 0.035(4) 0.035(4) 0.013(4) 0.021(4) 0.010(4)
C3 0.041(5) 0.024(4) 0.035(4) 0.005(3) 0.024(4) 0.003(3)
C4 0.042(5) 0.026(4) 0.038(5) -0.004(3) 0.027(4) -0.006(3)
C5 0.035(4) 0.032(4) 0.034(4) 0.000(3) 0.021(4) 0.003(3)
C6 0.043(5) 0.022(4) 0.035(4) 0.000(3) 0.020(4) 0.000(3)
C7 0.039(5) 0.057(6) 0.037(5) 0.005(4) 0.010(4) -0.013(4)
C8 0.046(6) 0.058(7) 0.072(8) 0.007(6) 0.034(6) 0.010(5)
C9 0.062(6) 0.030(5) 0.044(5) 0.002(4) 0.030(5) 0.013(4)
C10 0.056(7) 0.057(7) 0.085(9) -0.025(6) 0.048(7) -0.020(5)
C11 0.040(5) 0.049(5) 0.035(5) 0.001(4) 0.019(4) 0.011(4)
C12 0.069(7) 0.027(4) 0.053(6) -0.011(4) 0.030(6) -0.009(4)
C18 0.044(5) 0.021(4) 0.048(5) -0.012(4) 0.024(4) 0.001(3)
C19 0.039(5) 0.030(4) 0.055(6) -0.008(4) 0.025(5) 0.001(4)
C20 0.030(4) 0.025(4) 0.055(6) -0.001(4) 0.020(4) -0.003(3)
C21 0.052(5) 0.033(4) 0.041(5) 0.005(4) 0.028(5) 0.005(4)
C22 0.054(6) 0.037(5) 0.042(5) 0.000(4) 0.031(5) 0.008(4)
C23 0.053(6) 0.046(5) 0.056(6) 0.009(5) 0.036(5) 0.020(5)
C24 0.051(6) 0.045(5) 0.051(6) 0.006(4) 0.033(5) 0.013(4)
C25 0.037(5) 0.040(5) 0.045(5) -0.007(4) 0.024(4) 0.001(4)
C26 0.046(6) 0.076(8) 0.051(6) -0.001(5) 0.027(5) 0.030(5)
C27 0.034(5) 0.075(7) 0.048(6) -0.003(5) 0.012(4) 0.021(5)
S1 0.131(7) 0.136(7) 0.088(6) 0.003(6) 0.020(6) -0.020(7)
F1 0.074(10) 0.080(10) 0.061(9) -0.033(8) 0.010(8) 0.002(9)
F2 0.020(3) 0.020(3) 0.020(3) 0.0020(18) 0.0115(19) -0.0004(18)
F3 0.105(11) 0.137(13) 0.101(11) -0.017(10) 0.038(9) -0.023(11)
O5 0.146(15) 0.155(15) 0.094(13) 0.008(13) 0.028(12) -0.015(14)
O6 0.132(14) 0.135(14) 0.109(12) -0.001(12) 0.001(12) -0.023(13)
O7 0.132(13) 0.138(15) 0.095(14) 0.008(13) 0.019(12) -0.022(13)
C28 0.085(7) 0.101(7) 0.069(6) -0.007(6) 0.023(6) -0.003(6)
S2 0.090(3) 0.110(4) 0.062(3) 0.024(3) 0.009(2) -0.007(3)
F4 0.156(10) 0.148(10) 0.116(8) 0.009(8) 0.034(8) 0.052(8)
F5 0.117(8) 0.133(8) 0.086(8) 0.044(7) -0.003(6) 0.046(7)
F6 0.111(8) 0.140(9) 0.115(8) 0.002(7) 0.011(7) -0.021(7)
O8 0.122(9) 0.119(8) 0.056(6) 0.015(6) 0.016(6) -0.008(7)
O9 0.107(8) 0.156(9) 0.108(8) 0.051(7) 0.028(7) -0.030(7)
O10 0.103(9) 0.116(9) 0.090(8) 0.000(7) -0.003(7) 0.022(8)
C29 0.103(6) 0.120(6) 0.079(6) 0.016(6) 0.002(5) 0.013(5)
O11 0.13(2) 0.11(2) 0.13(2) -0.018(14) 0.044(16) -0.026(14)
O9A 0.122(12) 0.137(13) 0.089(11) 0.001(11) 0.013(10) -0.002(12)
S2A 0.106(6) 0.127(6) 0.087(6) 0.016(6) 0.009(6) 0.006(6)
O8A 0.115(12) 0.133(12) 0.085(13) 0.026(12) 0.010(11) 0.017(11)
O10A 0.120(11) 0.134(11) 0.105(11) 0.009(11) 0.013(11) 0.008(11)
C29A 0.102(6) 0.125(6) 0.079(6) 0.019(6) 0.008(6) 0.001(6)
F4A 0.097(11) 0.127(11) 0.084(10) 0.026(10) 0.009(10) -0.003(10)
F5A 0.104(11) 0.136(11) 0.075(10) 0.013(10) 0.004(10) -0.010(10)
F6A 0.114(12) 0.144(13) 0.091(12) 0.023(11) 0.030(10) 0.010(11)
O5A 0.105(11) 0.116(11) 0.073(11) -0.002(10) 0.025(10) -0.009(10)
S1A 0.086(7) 0.104(7) 0.068(6) -0.011(6) 0.023(6) 0.000(6)
O6A 0.062(12) 0.089(14) 0.064(11) -0.017(11) 0.028(10) 0.010(12)
O7A 0.054(12) 0.087(13) 0.058(12) -0.015(11) 0.016(11) -0.003(11)
C28A 0.063(7) 0.070(7) 0.051(7) 0.000(6) 0.029(6) -0.004(6)
F1A 0.033(10) 0.027(10) 0.037(10) 0.011(9) 0.022(9) -0.002(9)
F2A 0.046(6) 0.048(6) 0.046(6) 0.000(2) 0.022(3) -0.001(2)
F3A 0.020(5) 0.020(5) 0.021(5) 0.000(2) 0.010(3) 0.000(2)
O1A 0.059(6) 0.062(7) 0.072(6) 0.013(6) 0.045(5) -0.014(5)
N1A 0.042(5) 0.058(5) 0.056(5) 0.010(4) 0.020(4) -0.020(5)
C13A 0.049(6) 0.063(5) 0.059(5) 0.013(5) 0.019(5) -0.022(5)
C14A 0.049(6) 0.066(5) 0.062(5) 0.014(5) 0.026(5) -0.022(5)
C15A 0.054(5) 0.063(6) 0.069(5) 0.014(5) 0.030(4) -0.016(5)
C16A 0.050(5) 0.062(6) 0.069(5) 0.012(6) 0.027(5) -0.017(6)
C17A 0.044(5) 0.059(6) 0.064(5) 0.013(5) 0.020(4) -0.018(5)
O11A 0.110(16) 0.087(14) 0.093(15) 0.008(11) 0.032(12) 0.006(11)

loop_
_atom_type_symbol
_atom_type_description
_atom_type_scat_dispersion_real
_atom_type_scat_dispersion_imag
_atom_type_scat_source
C C 0.0033 0.0016 'International Tables Vol C Tables 4.2.6.8 and 6.1.1.4'
H H 0.0000 0.0000 'International Tables Vol C Tables 4.2.6.8 and 6.1.1.4'
Dy Dy -0.1892 4.4098 'International Tables Vol C Tables 4.2.6.8 and 6.1.1.4'
F F 0.0171 0.0103 'International Tables Vol C Tables 4.2.6.8 and 6.1.1.4'
N N 0.0061 0.0033 'International Tables Vol C Tables 4.2.6.8 and 6.1.1.4'
O O 0.0106 0.0060 'International Tables Vol C Tables 4.2.6.8 and 6.1.1.4'
S S 0.1246 0.1234 'International Tables Vol C Tables 4.2.6.8 and 6.1.1.4'

loop_
_geom_angle_atom_site_label_1
_geom_angle_atom_site_label_2
_geom_angle_atom_site_label_3
_geom_angle
_geom_angle_site_symmetry_1
_geom_angle_site_symmetry_3
_geom_angle_publ_flag
O1 Dy1 O1 96.4(11) 2_656 . ?
O1 Dy1 O2 83.9(5) . 5_666 ?
O1 Dy1 O2 94.1(5) 2_656 5_666 ?
O1 Dy1 O2 94.1(5) . 6_566 ?
O1 Dy1 O2 83.9(5) 2_656 6_566 ?
O1 Dy1 O3 93.5(6) 2_656 8_456 ?
O1 Dy1 O3 167.8(5) . 8_456 ?
O1 Dy1 O3 93.5(6) . 7_656 ?
O1 Dy1 O3 167.8(5) 2_656 7_656 ?
O1 Dy1 O4 53.8(8) 2_656 . ?
O1 Dy1 O4 42.8(8) . . ?
O2 Dy1 O2 177.1(3) 6_566 5_666 ?
O2 Dy1 O3 94.0(2) 5_666 7_656 ?
O2 Dy1 O3 94.0(2) 6_566 8_456 ?
O2 Dy1 O3 88.3(2) 6_566 7_656 ?
O2 Dy1 O3 88.3(2) 5_666 8_456 ?
O2 Dy1 O4 84.0(7) 5_666 . ?
O2 Dy1 O4 93.1(7) 6_566 . ?
O3 Dy1 O3 77.7(4) 8_456 7_656 ?
O3 Dy1 O4 145.5(7) 8_456 . ?
O3 Dy1 O4 136.3(6) 7_656 . ?
O1A Dy1 O2 87.2(5) 2_656 5_666 ?
O1A Dy1 O2 91.8(5) . 5_666 ?
O1A Dy1 O2 91.8(5) 2_656 6_566 ?
O1A Dy1 O2 87.2(5) . 6_566 ?
O1A Dy1 O3 71.3(6) 2_656 8_456 ?
O1A Dy1 O3 71.3(6) . 7_656 ?
O1A Dy1 O3 148.9(6) . 8_456 ?
O1A Dy1 O3 148.9(6) 2_656 7_656 ?
O1A Dy1 O1A 139.8(11) . 2_656 ?
O4 O1 Dy1 75.4(8) . . ?
C15 O1 Dy1 160.6(16) . . ?
C15 O1 O4 122.0(15) . . ?
C20 O2 Dy1 136.3(6) . 5_666 ?
C25 O3 Dy1 132.2(6) . 7_656 ?
Dy1 O4 H4A 122.7 . . ?
Dy1 O4 H4B 132.8 . . ?
O1 O4 Dy1 61.8(6) . . ?
O1 O4 H4A 61.1 . . ?
O1 O4 H4B 164.8 . . ?
H4A O4 H4B 104.5 . . ?
C13 N1 C17 120.0 . . ?
C13 N1 C7 122.2(15) . . ?
C17 N1 C7 117.8(15) . . ?
N1 C13 H13 120.0 . . ?
C14 C13 N1 120.0 . . ?
C14 C13 H13 120.0 . . ?
C13 C14 H14 120.0 . . ?
C13 C14 C15 120.0 . . ?
C15 C14 H14 120.0 . . ?
O1 C15 C14 119.0(14) . . ?
O1 C15 C16 120.9(14) . . ?
C16 C15 C14 120.0 . . ?
C15 C16 H16 120.0 . . ?
C17 C16 C15 120.0 . . ?
C17 C16 H16 120.0 . . ?
N1 C17 H17 120.0 . . ?
C16 C17 N1 120.0 . . ?
C16 C17 H17 120.0 . . ?
C18 N2 C9 117.9(8) . . ?
C18 N2 C22 119.7(8) . . ?
C22 N2 C9 122.4(7) . . ?
C23 N3 C11 123.4(7) . . ?
C23 N3 C27 119.0(8) . . ?
C27 N3 C11 117.7(8) . . ?
C2 C1 C6 120.3(8) . . ?
C2 C1 C7 118.5(9) . . ?
C6 C1 C7 121.1(9) . . ?
C1 C2 C3 119.8(8) . . ?
C1 C2 C8 120.0(9) . . ?
C3 C2 C8 120.2(8) . . ?
C2 C3 C4 120.9(7) . . ?
C2 C3 C9 121.0(8) . . ?
C4 C3 C9 118.1(8) . . ?
C3 C4 C10 121.0(8) . . ?
C5 C4 C3 117.4(8) . . ?
C5 C4 C10 121.6(8) . . ?
C4 C5 C11 118.1(8) . . ?
C6 C5 C4 121.9(8) . . ?
C6 C5 C11 119.9(8) . . ?
C1 C6 C5 119.3(8) . . ?
C1 C6 C12 121.3(9) . . ?
C5 C6 C12 119.3(8) . . ?
N1 C7 C1 114.7(11) . . ?
N1 C7 H7AA 108.6 . . ?
N1 C7 H7AB 108.6 . . ?
C1 C7 H7BC 108.8 . . ?
C1 C7 H7BD 108.8 . . ?
C1 C7 H7AA 108.6 . . ?
C1 C7 H7AB 108.6 . . ?
H7BC C7 H7BD 107.7 . . ?
H7AA C7 H7AB 107.6 . . ?
N1A C7 C1 113.9(11) . . ?
N1A C7 H7BC 108.8 . . ?
N1A C7 H7BD 108.8 . . ?
C2 C8 H8A 109.5 . . ?
C2 C8 H8B 109.5 . . ?
C2 C8 H8C 109.5 . . ?
H8A C8 H8B 109.5 . . ?
H8A C8 H8C 109.5 . . ?
H8B C8 H8C 109.5 . . ?
N2 C9 C3 113.6(8) . . ?
N2 C9 H9A 108.8 . . ?
N2 C9 H9B 108.8 . . ?
C3 C9 H9A 108.8 . . ?
C3 C9 H9B 108.8 . . ?
H9A C9 H9B 107.7 . . ?
C4 C10 H10A 109.5 . . ?
C4 C10 H10B 109.5 . . ?
C4 C10 H10C 109.5 . . ?
H10A C10 H10B 109.5 . . ?
H10A C10 H10C 109.5 . . ?
H10B C10 H10C 109.5 . . ?
N3 C11 C5 115.4(7) . . ?
N3 C11 H11A 108.4 . . ?
N3 C11 H11B 108.4 . . ?
C5 C11 H11A 108.4 . . ?
C5 C11 H11B 108.4 . . ?
H11A C11 H11B 107.5 . . ?
C6 C12 H12A 109.5 . . ?
C6 C12 H12B 109.5 . . ?
C6 C12 H12C 109.5 . . ?
H12A C12 H12B 109.5 . . ?
H12A C12 H12C 109.5 . . ?
H12B C12 H12C 109.5 . . ?
N2 C18 H18 119.7 . . ?
N2 C18 C19 120.5(9) . . ?
C19 C18 H18 119.7 . . ?
C18 C19 H19 118.8 . . ?
C18 C19 C20 122.3(8) . . ?
C20 C19 H19 118.8 . . ?
O2 C20 C19 122.5(8) . . ?
O2 C20 C21 123.3(9) . . ?
C19 C20 C21 114.2(8) . . ?
C20 C21 H21 119.1 . . ?
C22 C21 C20 121.7(9) . . ?
C22 C21 H21 119.1 . . ?
N2 C22 H22 119.2 . . ?
C21 C22 N2 121.5(8) . . ?
C21 C22 H22 119.2 . . ?
N3 C23 H23 118.6 . . ?
N3 C23 C24 122.7(9) . . ?
C24 C23 H23 118.6 . . ?
C23 C24 H24 120.3 . . ?
C23 C24 C25 119.4(9) . . ?
C25 C24 H24 120.3 . . ?
O3 C25 C24 120.8(9) . . ?
O3 C25 C26 123.2(8) . . ?
C26 C25 C24 116.0(8) . . ?
C25 C26 H26 119.5 . . ?
C27 C26 C25 121.0(9) . . ?
C27 C26 H26 119.5 . . ?
N3 C27 C26 121.8(10) . . ?
N3 C27 H27 119.1 . . ?
C26 C27 H27 119.1 . . ?
O5 S1 O6 113.7(11) . . ?
O5 S1 C28 101.5(12) . . ?
O6 S1 C28 101.7(11) . . ?
O7 S1 O5 116.5(11) . . ?
O7 S1 O6 116.1(11) . . ?
O7 S1 C28 104.5(12) . . ?
F1 C28 S1 110.6(11) . . ?
F1 C28 F2 118.5(11) . . ?
F1 C28 F3 107.6(11) . . ?
F2 C28 S1 99.6(9) . . ?
F3 C28 S1 106.5(12) . . ?
F3 C28 F2 113.3(12) . . ?
O8 S2 O9 114.7(8) . . ?
O8 S2 O10 119.7(9) . . ?
O8 S2 C29 100.8(7) . . ?
O9 S2 C29 102.2(8) . . ?
O10 S2 O9 113.3(8) . . ?
O10 S2 C29 102.6(7) . . ?
F4 C29 S2 110.1(9) . . ?
F4 C29 F5 109.5(10) . . ?
F4 C29 F6 112.4(11) . . ?
F5 C29 S2 110.6(9) . . ?
F5 C29 F6 106.2(10) . . ?
F6 C29 S2 107.9(9) . . ?
H11C O11 H11D 104.5 . . ?
O9A S2A O8A 116.4(12) . . ?
O9A S2A O10A 116.5(12) . . ?
O9A S2A C29A 101.1(13) . . ?
O8A S2A O10A 116.5(12) . . ?
O8A S2A C29A 101.1(13) . . ?
O10A S2A C29A 100.8(13) . . ?
F4A C29A S2A 110.8(15) . . ?
F4A C29A F5A 108.6(14) . . ?
F5A C29A S2A 110.6(15) . . ?
F6A C29A S2A 108.9(15) . . ?
F6A C29A F4A 108.8(14) . . ?
F6A C29A F5A 109.2(14) . . ?
O5A S1A C28A 103.9(13) . . ?
O6A S1A O5A 113.1(12) . . ?
O6A S1A C28A 105.4(13) . . ?
O7A S1A O5A 114.4(12) . . ?
O7A S1A O6A 113.4(12) . . ?
O7A S1A C28A 105.5(13) . . ?
F1A C28A S1A 109.7(13) . . ?
F2A C28A S1A 111.4(13) . . ?
F2A C28A F1A 108.1(13) . . ?
F2A C28A F3A 107.6(13) . . ?
F3A C28A S1A 111.4(13) . . ?
F3A C28A F1A 108.6(13) . . ?
C15A O1A Dy1 157.0(15) . . ?
C13A N1A C7 119.3(15) . . ?
C13A N1A C17A 120.0 . . ?
C17A N1A C7 120.3(15) . . ?
N1A C13A H13A 120.0 . . ?
C14A C13A N1A 120.0 . . ?
C14A C13A H13A 120.0 . . ?
C13A C14A H14A 120.0 . . ?
C13A C14A C15A 120.0 . . ?
C15A C14A H14A 120.0 . . ?
O1A C15A C14A 118.2(14) . . ?
O1A C15A C16A 121.8(14) . . ?
C14A C15A C16A 120.0 . . ?
C15A C16A H16A 120.0 . . ?
C17A C16A C15A 120.0 . . ?
C17A C16A H16A 120.0 . . ?
N1A C17A H17A 120.0 . . ?
C16A C17A N1A 120.0 . . ?
C16A C17A H17A 120.0 . . ?
H11E O11A H11F 104.5 . . ?

loop_
_geom_bond_atom_site_label_1
_geom_bond_atom_site_label_2
_geom_bond_distance
_geom_bond_site_symmetry_2
_geom_bond_publ_flag
Dy1 O1 2.209(11) 2_656 ?
Dy1 O1 2.209(11) . ?
Dy1 O2 2.259(7) 6_566 ?
Dy1 O2 2.259(7) 5_666 ?
Dy1 O3 2.286(6) 7_656 ?
Dy1 O3 2.286(6) 8_456 ?
Dy1 O4 2.426(13) . ?
Dy1 O1A 2.252(12) . ?
Dy1 O1A 2.252(12) 2_656 ?
O1 O4 1.70(3) . ?
O1 C15 1.310(14) . ?
O2 Dy1 2.259(7) 5_666 ?
O2 C20 1.266(11) . ?
O3 Dy1 2.286(6) 7_656 ?
O3 C25 1.299(11) . ?
O4 H4A 0.8701 . ?
O4 H4B 0.8700 . ?
N1 C13 1.3900 . ?
N1 C17 1.3900 . ?
N1 C7 1.474(13) . ?
C13 H13 0.9500 . ?
C13 C14 1.3900 . ?
C14 H14 0.9500 . ?
C14 C15 1.3900 . ?
C15 C16 1.3900 . ?
C16 H16 0.9500 . ?
C16 C17 1.3900 . ?
C17 H17 0.9500 . ?
N2 C9 1.499(11) . ?
N2 C18 1.347(10) . ?
N2 C22 1.359(12) . ?
N3 C11 1.491(11) . ?
N3 C23 1.334(13) . ?
N3 C27 1.346(12) . ?
C1 C2 1.392(13) . ?
C1 C6 1.397(13) . ?
C1 C7 1.502(12) . ?
C2 C3 1.406(13) . ?
C2 C8 1.513(13) . ?
C3 C4 1.417(12) . ?
C3 C9 1.505(12) . ?
C4 C5 1.403(12) . ?
C4 C10 1.502(13) . ?
C5 C6 1.400(12) . ?
C5 C11 1.501(12) . ?
C6 C12 1.508(12) . ?
C7 H7BC 0.9900 . ?
C7 H7BD 0.9900 . ?
C7 H7AA 0.9900 . ?
C7 H7AB 0.9900 . ?
C7 N1A 1.451(13) . ?
C8 H8A 0.9800 . ?
C8 H8B 0.9800 . ?
C8 H8C 0.9800 . ?
C9 H9A 0.9900 . ?
C9 H9B 0.9900 . ?
C10 H10A 0.9800 . ?
C10 H10B 0.9800 . ?
C10 H10C 0.9800 . ?
C11 H11A 0.9900 . ?
C11 H11B 0.9900 . ?
C12 H12A 0.9800 . ?
C12 H12B 0.9800 . ?
C12 H12C 0.9800 . ?
C18 H18 0.9500 . ?
C18 C19 1.363(14) . ?
C19 H19 0.9500 . ?
C19 C20 1.412(14) . ?
C20 C21 1.421(13) . ?
C21 H21 0.9500 . ?
C21 C22 1.343(13) . ?
C22 H22 0.9500 . ?
C23 H23 0.9500 . ?
C23 C24 1.373(14) . ?
C24 H24 0.9500 . ?
C24 C25 1.415(13) . ?
C25 C26 1.408(15) . ?
C26 H26 0.9500 . ?
C26 C27 1.355(15) . ?
C27 H27 0.9500 . ?
S1 O5 1.442(10) . ?
S1 O6 1.446(10) . ?
S1 O7 1.416(10) . ?
S1 C28 1.870(10) . ?
F1 C28 1.366(10) . ?
F2 C28 1.371(10) . ?
F3 C28 1.368(10) . ?
S2 O8 1.420(8) . ?
S2 O9 1.457(9) . ?
S2 O10 1.427(9) . ?
S2 C29 1.854(9) . ?
F4 C29 1.326(9) . ?
F5 C29 1.346(9) . ?
F6 C29 1.359(10) . ?
O11 H11C 0.8699 . ?
O11 H11D 0.8700 . ?
O9A S2A 1.447(10) . ?
S2A O8A 1.449(10) . ?
S2A O10A 1.450(11) . ?
S2A C29A 1.864(10) . ?
C29A F4A 1.345(11) . ?
C29A F5A 1.346(10) . ?
C29A F6A 1.343(10) . ?
O5A S1A 1.433(10) . ?
S1A O6A 1.430(10) . ?
S1A O7A 1.428(10) . ?
S1A C28A 1.849(10) . ?
C28A F1A 1.350(10) . ?
C28A F2A 1.347(10) . ?
C28A F3A 1.349(10) . ?
O1A C15A 1.329(14) . ?
N1A C13A 1.3900 . ?
N1A C17A 1.3900 . ?
C13A H13A 0.9500 . ?
C13A C14A 1.3900 . ?
C14A H14A 0.9500 . ?
C14A C15A 1.3900 . ?
C15A C16A 1.3900 . ?
C16A H16A 0.9500 . ?
C16A C17A 1.3900 . ?
C17A H17A 0.9500 . ?
O11A H11E 0.8705 . ?
O11A H11F 0.8695 . ?

loop_
_geom_torsion_atom_site_label_1
_geom_torsion_atom_site_label_2
_geom_torsion_atom_site_label_3
_geom_torsion_atom_site_label_4
_geom_torsion
_geom_torsion_site_symmetry_1
_geom_torsion_site_symmetry_2
_geom_torsion_site_symmetry_3
_geom_torsion_site_symmetry_4
_geom_torsion_publ_flag
Dy1 O1 C15 C14 -84(5) . . . . ?
Dy1 O1 C15 C16 98(4) . . . . ?
Dy1 O2 C20 C19 -127.1(9) 5_666 . . . ?
Dy1 O2 C20 C21 53.3(13) 5_666 . . . ?
Dy1 O3 C25 C24 -152.1(8) 7_656 . . . ?
Dy1 O3 C25 C26 28.8(14) 7_656 . . . ?
Dy1 O1A C15A C14A 157(3) . . . . ?
Dy1 O1A C15A C16A -21(5) . . . . ?
O1 C15 C16 C17 178(2) . . . . ?
O2 C20 C21 C22 -178.1(9) . . . . ?
O3 C25 C26 C27 -177.2(11) . . . . ?
O4 O1 C15 C14 124.8(18) . . . . ?
O4 O1 C15 C16 -53(2) . . . . ?
N1 C13 C14 C15 0.0 . . . . ?
C13 N1 C17 C16 0.0 . . . . ?
C13 N1 C7 C1 -45.8(17) . . . . ?
C13 C14 C15 O1 -178.3(19) . . . . ?
C13 C14 C15 C16 0.0 . . . . ?
C14 C15 C16 C17 0.0 . . . . ?
C15 O1 O4 Dy1 170.6(19) . . . . ?
C15 C16 C17 N1 0.0 . . . . ?
C17 N1 C13 C14 0.0 . . . . ?
C17 N1 C7 C1 134.6(13) . . . . ?
N2 C18 C19 C20 0.3(14) . . . . ?
N3 C23 C24 C25 1.2(17) . . . . ?
C1 C2 C3 C4 -0.6(12) . . . . ?
C1 C2 C3 C9 -178.4(8) . . . . ?
C1 C7 N1A C13A -31.6(17) . . . . ?
C1 C7 N1A C17A 154.9(14) . . . . ?
C2 C1 C6 C5 -3.3(13) . . . . ?
C2 C1 C6 C12 178.2(8) . . . . ?
C2 C1 C7 N1 -78.1(15) . . . . ?
C2 C1 C7 N1A -83.2(16) . . . . ?
C2 C3 C4 C5 -5.0(12) . . . . ?
C2 C3 C4 C10 173.6(9) . . . . ?
C2 C3 C9 N2 -69.9(11) . . . . ?
C3 C4 C5 C6 6.6(13) . . . . ?
C3 C4 C5 C11 -169.0(8) . . . . ?
C4 C3 C9 N2 112.2(9) . . . . ?
C4 C5 C6 C1 -2.6(13) . . . . ?
C4 C5 C6 C12 175.9(8) . . . . ?
C4 C5 C11 N3 -104.5(10) . . . . ?
C6 C1 C2 C3 4.9(12) . . . . ?
C6 C1 C2 C8 -177.2(9) . . . . ?
C6 C1 C7 N1 100.1(15) . . . . ?
C6 C1 C7 N1A 95.0(16) . . . . ?
C6 C5 C11 N3 79.8(11) . . . . ?
C7 N1 C13 C14 -179.7(19) . . . . ?
C7 N1 C17 C16 179.7(19) . . . . ?
C7 C1 C2 C3 -176.9(8) . . . . ?
C7 C1 C2 C8 1.0(13) . . . . ?
C7 C1 C6 C5 178.5(8) . . . . ?
C7 C1 C6 C12 0.0(13) . . . . ?
C7 N1A C13A C14A -174(2) . . . . ?
C7 N1A C17A C16A 174(2) . . . . ?
C8 C2 C3 C4 -178.6(9) . . . . ?
C8 C2 C3 C9 3.6(13) . . . . ?
C9 N2 C18 C19 -179.0(9) . . . . ?
C9 N2 C22 C21 179.7(9) . . . . ?
C9 C3 C4 C5 172.9(8) . . . . ?
C9 C3 C4 C10 -8.6(13) . . . . ?
C10 C4 C5 C6 -171.9(9) . . . . ?
C10 C4 C5 C11 12.5(14) . . . . ?
C11 N3 C23 C24 -179.9(10) . . . . ?
C11 N3 C27 C26 -179.0(11) . . . . ?
C11 C5 C6 C1 173.0(8) . . . . ?
C11 C5 C6 C12 -8.5(13) . . . . ?
C18 N2 C9 C3 159.8(8) . . . . ?
C18 N2 C22 C21 0.0(14) . . . . ?
C18 C19 C20 O2 178.8(9) . . . . ?
C18 C19 C20 C21 -1.7(13) . . . . ?
C19 C20 C21 C22 2.3(13) . . . . ?
C20 C21 C22 N2 -1.6(15) . . . . ?
C22 N2 C9 C3 -19.8(13) . . . . ?
C22 N2 C18 C19 0.6(13) . . . . ?
C23 N3 C11 C5 14.9(14) . . . . ?
C23 N3 C27 C26 1.6(17) . . . . ?
C23 C24 C25 O3 178.2(10) . . . . ?
C23 C24 C25 C26 -2.6(15) . . . . ?
C24 C25 C26 C27 3.6(17) . . . . ?
C25 C26 C27 N3 -3.2(19) . . . . ?
C27 N3 C11 C5 -164.4(9) . . . . ?
C27 N3 C23 C24 -0.6(16) . . . . ?
O5 S1 C28 F1 56.6(16) . . . . ?
O5 S1 C28 F2 -68.9(15) . . . . ?
O5 S1 C28 F3 173.3(16) . . . . ?
O6 S1 C28 F1 174.0(17) . . . . ?
O6 S1 C28 F2 48.5(16) . . . . ?
O6 S1 C28 F3 -69.3(17) . . . . ?
O7 S1 C28 F1 -64.9(17) . . . . ?
O7 S1 C28 F2 169.7(15) . . . . ?
O7 S1 C28 F3 51.8(16) . . . . ?
O8 S2 C29 F4 177.3(11) . . . . ?
O8 S2 C29 F5 56.0(11) . . . . ?
O8 S2 C29 F6 -59.8(10) . . . . ?
O9 S2 C29 F4 58.8(11) . . . . ?
O9 S2 C29 F5 -62.4(11) . . . . ?
O9 S2 C29 F6 -178.2(10) . . . . ?
O10 S2 C29 F4 -58.8(12) . . . . ?
O10 S2 C29 F5 180.0(11) . . . . ?
O10 S2 C29 F6 64.2(11) . . . . ?
O9A S2A C29A F4A 77(3) . . . . ?
O9A S2A C29A F5A -43(3) . . . . ?
O9A S2A C29A F6A -163(3) . . . . ?
O8A S2A C29A F4A -163(3) . . . . ?
O8A S2A C29A F5A 77(3) . . . . ?
O8A S2A C29A F6A -43(3) . . . . ?
O10A S2A C29A F4A -43(3) . . . . ?
O10A S2A C29A F5A -163(3) . . . . ?
O10A S2A C29A F6A 77(3) . . . . ?
O5A S1A C28A F1A 54(2) . . . . ?
O5A S1A C28A F2A -66(2) . . . . ?
O5A S1A C28A F3A 174(2) . . . . ?
O6A S1A C28A F1A 173(2) . . . . ?
O6A S1A C28A F2A 53(2) . . . . ?
O6A S1A C28A F3A -67(2) . . . . ?
O7A S1A C28A F1A -67(2) . . . . ?
O7A S1A C28A F2A 174(2) . . . . ?
O7A S1A C28A F3A 54(2) . . . . ?
O1A C15A C16A C17A 177(2) . . . . ?
N1A C13A C14A C15A 0.0 . . . . ?
C13A N1A C17A C16A 0.0 . . . . ?
C13A C14A C15A O1A -178(2) . . . . ?
C13A C14A C15A C16A 0.0 . . . . ?
C14A C15A C16A C17A 0.0 . . . . ?
C15A C16A C17A N1A 0.0 . . . . ?
C17A N1A C13A C14A 0.0 . . . . ?
